data_4503314
loop_
_publ_author_name
'Chen, Zhi'
'Zhao, Bin'
'Zhang, Yang'
'Shi, Wei'
'Cheng, Peng'

_publ_section_title
;
 Construction and Characterization of Several New
 Lanthanide&#x2212;Organic Frameworks: From 2D Lattice to 2D Double-Layer
 and to Porous 3D Net with Interweaving Triple-Stranded Helixes
;
_journal_issue 7
_journal_name_full 'Crystal Growth &amp; Design'
_journal_page_first 2291
_journal_paper_doi 10.1021/cg700988s
_journal_volume 8
_journal_year 2008
_chemical_formula_sum 'C6 H8 Ho N O7 S0'
_chemical_formula_weight 371.06
_chemical_name_systematic
; 
 ? 
;
_space_group_IT_number 14
_symmetry_cell_setting monoclinic
_symmetry_space_group_name_Hall '-P 2yn'
_symmetry_space_group_name_H-M 'P 1 21/n 1'
_atom_sites_solution_hydrogens geom
_atom_sites_solution_primary direct
_atom_sites_solution_secondary difmap
_audit_creation_method SHELXL-97
_cell_angle_alpha 90.00
_cell_angle_beta 93.32(3)
_cell_angle_gamma 90.00
_cell_formula_units_Z 4
_cell_length_a 6.7610(14)
_cell_length_b 6.5621(13)
_cell_length_c 19.794(4)
_cell_measurement_reflns_used 2422
_cell_measurement_temperature 293(2)
_cell_measurement_theta_max 27.9123
_cell_measurement_theta_min 2.0611
_cell_volume 876.7(3)
_computing_cell_refinement 'CrystalClear (Rigaku/MSC Inc., 2005)'
_computing_data_collection 'CrystalClear (Rigaku/MSC Inc., 2005)'
_computing_data_reduction 'CrystalClear (Rigaku/MSC Inc., 2005)'
_computing_molecular_graphics 'Bruker SHELXTL'
_computing_publication_material 'Bruker SHELXTL'
_computing_structure_refinement 'SHELXL-97 (Sheldrick, 1997)'
_computing_structure_solution 'SHELXS-97 (Sheldrick, 1990)'
_diffrn_ambient_temperature 293(2)
_diffrn_detector_area_resol_mean 28.5714
_diffrn_measured_fraction_theta_full 0.993
_diffrn_measured_fraction_theta_max 0.993
_diffrn_measurement_device_type 'CCD area detector'
_diffrn_measurement_method dtprofit.ref
_diffrn_radiation_monochromator graphite
_diffrn_radiation_source 'fine-focus sealed tube'
_diffrn_radiation_type MoK\a
_diffrn_radiation_wavelength 0.71073
_diffrn_reflns_av_R_equivalents 0.0351
_diffrn_reflns_av_sigmaI/netI 0.0346
_diffrn_reflns_limit_h_max 8
_diffrn_reflns_limit_h_min -8
_diffrn_reflns_limit_k_max 7
_diffrn_reflns_limit_k_min -8
_diffrn_reflns_limit_l_max 23
_diffrn_reflns_limit_l_min -26
_diffrn_reflns_number 6488
_diffrn_reflns_theta_full 27.89
_diffrn_reflns_theta_max 27.89
_diffrn_reflns_theta_min 2.06
_exptl_absorpt_coefficient_mu 9.044
_exptl_absorpt_correction_T_max 0.2649
_exptl_absorpt_correction_T_min 0.2649
_exptl_absorpt_correction_type multi-scan
_exptl_absorpt_process_details SADABS
_exptl_crystal_colour Colorless
_exptl_crystal_density_diffrn 2.811
_exptl_crystal_density_meas ?
_exptl_crystal_density_method 'not measured'
_exptl_crystal_description Block
_exptl_crystal_F_000 696
_exptl_crystal_size_max 0.20
_exptl_crystal_size_mid 0.20
_exptl_crystal_size_min 0.20
_refine_diff_density_max 1.230
_refine_diff_density_min -0.841
_refine_diff_density_rms 0.200
_refine_ls_extinction_coef 0.0092(4)
_refine_ls_extinction_expression Fc^*^=kFc[1+0.001xFc^2^\l^3^/sin(2\q)]^-1/4^
_refine_ls_extinction_method SHELXL
_refine_ls_goodness_of_fit_ref 1.058
_refine_ls_hydrogen_treatment mixed
_refine_ls_matrix_type full
_refine_ls_number_parameters 145
_refine_ls_number_reflns 2083
_refine_ls_number_restraints 2
_refine_ls_restrained_S_all 1.058
_refine_ls_R_factor_all 0.0254
_refine_ls_R_factor_gt 0.0211
_refine_ls_shift/su_max 0.001
_refine_ls_shift/su_mean 0.000
_refine_ls_structure_factor_coef Fsqd
_refine_ls_weighting_details 'calc w=1/[\s^2^(Fo^2^)+(0.0274P)^2^+0.0000P] where P=(Fo^2^+2Fc^2^)/3'
_refine_ls_weighting_scheme calc
_refine_ls_wR_factor_gt 0.0529
_refine_ls_wR_factor_ref 0.0542
_reflns_number_gt 1843
_reflns_number_total 2083
_reflns_threshold_expression >2sigma(I)
_cod_data_source_file cg700988s-file003.cif
_cod_data_source_block r61024b1
_cod_depositor_comments
;
The following automatic conversions were performed:

'_symmetry_cell_setting' value 'Monoclinic' changed to 'monoclinic'
according to /home/saulius/struct/CIF-dictionaries/cif_core.dic
dictionary named 'cif_core.dic' version 2.4.1 from
2010-06-29.

'_exptl_absorpt_correction_type' value 'Multi-scan'
changed to 'multi-scan' according to
/home/saulius/struct/CIF-dictionaries/cif_core.dic dictionary named
'cif_core.dic' version 2.4.1 from 2010-06-29.

Automatic conversion script
Id: cif_fix_values 1715 2011-07-08 13:25:40Z adriana 

The following automatic conversions were performed:

'_exptl_crystal_density_meas' value 'NONE' was changed to '?' - the
value is perceived as not measured.

Automatic conversion script
Id: cif_fix_values 3008 2015-01-20 13:52:24Z robertas 
;
_cod_original_sg_symbol_H-M P2(1)/n
_cod_database_code 4503314

loop_
_symmetry_equiv_pos_as_xyz
'x, y, z'
'-x+1/2, y+1/2, -z+1/2'
'-x, -y, -z'
'x-1/2, -y-1/2, z-1/2'

loop_
_atom_site_label
_atom_site_type_symbol
_atom_site_fract_x
_atom_site_fract_y
_atom_site_fract_z
_atom_site_U_iso_or_equiv
_atom_site_adp_type
_atom_site_occupancy
_atom_site_symmetry_multiplicity
_atom_site_calc_flag
_atom_site_refinement_flags
Ho1 Ho 0.73129(2) 0.73460(2) 0.104627(7) 0.00839(9) Uani 1 1 d .
C1 C 0.9458(6) 1.0282(6) 0.22867(19) 0.0200(8) Uani 1 1 d .
H1A H 0.9949 1.1629 0.2410 0.024 Uiso 1 1 calc R
H1B H 1.0138 0.9304 0.2585 0.024 Uiso 1 1 calc R
C2 C 0.7261(5) 1.0190(5) 0.23889(18) 0.0145(8) Uani 1 1 d .
C3 C 0.9781(6) 1.1719(5) 0.1161(2) 0.0210(8) Uani 1 1 d .
H3A H 1.0690 1.1604 0.0801 0.025 Uiso 1 1 calc R
H3B H 1.0192 1.2878 0.1439 0.025 Uiso 1 1 calc R
C4 C 0.7724(6) 1.2103(5) 0.08529(19) 0.0156(8) Uani 1 1 d .
C5 C 1.1950(5) 0.8999(6) 0.1571(2) 0.0212(9) Uani 1 1 d .
H5A H 1.2308 0.8377 0.2005 0.025 Uiso 1 1 calc R
H5B H 1.2874 1.0100 0.1502 0.025 Uiso 1 1 calc R
C6 C 1.2129(6) 0.7429(4) 0.10183(18) 0.0126(8) Uani 1 1 d .
N1 N 0.9920(4) 0.9843(4) 0.15814(16) 0.0140(6) Uani 1 1 d .
O1 O 0.6151(4) 0.9423(4) 0.19266(13) 0.0169(6) Uani 1 1 d .
O2 O 0.6661(4) 1.0792(4) 0.29401(13) 0.0203(6) Uani 1 1 d .
O3 O 0.6766(4) 1.0594(3) 0.06091(13) 0.0192(6) Uani 1 1 d .
O4 O 0.7073(4) 1.3879(4) 0.08229(15) 0.0247(7) Uani 1 1 d .
O5 O 1.0566(4) 0.6789(4) 0.07168(13) 0.0206(6) Uani 1 1 d .
O6 O 1.3842(4) 0.6769(4) 0.09212(13) 0.0191(6) Uani 1 1 d .
O7 O 0.6764(5) 0.7071(4) -0.01391(14) 0.0202(6) Uani 1 1 d D
H7A H 0.578(7) 0.778(9) -0.029(4) 0.10(3) Uiso 1 1 d D
H7B H 0.649(8) 0.592(4) -0.031(3) 0.055(17) Uiso 1 1 d D

loop_
_atom_site_aniso_label
_atom_site_aniso_U_11
_atom_site_aniso_U_22
_atom_site_aniso_U_33
_atom_site_aniso_U_23
_atom_site_aniso_U_13
_atom_site_aniso_U_12
Ho1 0.00748(12) 0.00908(11) 0.00839(12) -0.00059(5) -0.00159(7) 0.00030(5)
C1 0.016(2) 0.0274(19) 0.016(2) -0.0100(14) -0.0068(16) 0.0006(15)
C2 0.020(2) 0.0113(15) 0.0119(18) 0.0010(12) -0.0016(16) 0.0014(14)
C3 0.015(2) 0.0178(17) 0.030(2) 0.0024(15) 0.0029(17) -0.0054(15)
C4 0.020(2) 0.0147(16) 0.0118(17) 0.0034(14) 0.0009(15) 0.0004(15)
C5 0.009(2) 0.0266(19) 0.028(2) -0.0150(16) -0.0048(17) 0.0049(15)
C6 0.012(2) 0.0128(18) 0.013(2) 0.0011(11) 0.0006(17) 0.0001(12)
N1 0.0090(16) 0.0161(14) 0.0167(15) -0.0023(11) -0.0021(12) 0.0046(11)
O1 0.0114(14) 0.0249(13) 0.0140(13) -0.0069(10) -0.0027(11) 0.0000(10)
O2 0.0242(17) 0.0235(13) 0.0135(14) -0.0077(10) 0.0038(12) -0.0060(11)
O3 0.0254(16) 0.0107(11) 0.0200(14) 0.0011(9) -0.0107(12) -0.0015(10)
O4 0.0301(18) 0.0113(12) 0.0316(16) -0.0033(11) -0.0085(14) 0.0027(11)
O5 0.0090(15) 0.0275(13) 0.0251(15) -0.0119(12) -0.0003(11) -0.0014(11)
O6 0.0074(14) 0.0255(13) 0.0246(15) -0.0056(11) 0.0017(11) 0.0028(11)
O7 0.0222(17) 0.0253(14) 0.0127(13) -0.0037(11) -0.0033(12) -0.0047(13)

loop_
_atom_type_symbol
_atom_type_description
_atom_type_scat_dispersion_real
_atom_type_scat_dispersion_imag
_atom_type_scat_source
C C 0.0033 0.0016 'International Tables Vol C Tables 4.2.6.8 and 6.1.1.4'
H H 0.0000 0.0000 'International Tables Vol C Tables 4.2.6.8 and 6.1.1.4'
N N 0.0061 0.0033 'International Tables Vol C Tables 4.2.6.8 and 6.1.1.4'
O O 0.0106 0.0060 'International Tables Vol C Tables 4.2.6.8 and 6.1.1.4'
S S 0.1246 0.1234 'International Tables Vol C Tables 4.2.6.8 and 6.1.1.4'
Ho Ho -0.2175 4.6783 'International Tables Vol C Tables 4.2.6.8 and 6.1.1.4'

loop_
_geom_angle_atom_site_label_1
_geom_angle_atom_site_label_2
_geom_angle_atom_site_label_3
_geom_angle
_geom_angle_site_symmetry_1
_geom_angle_site_symmetry_3
O2 Ho1 O4 75.41(9) 2_645 1_545
O2 Ho1 O3 139.35(9) 2_645 .
O4 Ho1 O3 145.16(9) 1_545 .
O2 Ho1 O5 86.22(10) 2_645 .
O4 Ho1 O5 81.46(10) 1_545 .
O3 Ho1 O5 99.79(10) . .
O2 Ho1 O7 147.94(9) 2_645 .
O4 Ho1 O7 74.38(10) 1_545 .
O3 Ho1 O7 71.78(10) . .
O5 Ho1 O7 78.98(10) . .
O2 Ho1 O6 105.32(10) 2_645 1_455
O4 Ho1 O6 76.49(9) 1_545 1_455
O3 Ho1 O6 88.42(9) . 1_455
O5 Ho1 O6 151.38(9) . 1_455
O7 Ho1 O6 77.69(10) . 1_455
O2 Ho1 O1 73.36(9) 2_645 .
O4 Ho1 O1 132.69(10) 1_545 .
O3 Ho1 O1 72.25(9) . .
O5 Ho1 O1 130.05(9) . .
O7 Ho1 O1 137.00(10) . .
O6 Ho1 O1 78.57(9) 1_455 .
O2 Ho1 N1 76.22(10) 2_645 .
O4 Ho1 N1 137.46(9) 1_545 .
O3 Ho1 N1 70.20(9) . .
O5 Ho1 N1 65.62(9) . .
O7 Ho1 N1 121.28(10) . .
O6 Ho1 N1 142.07(9) 1_455 .
O1 Ho1 N1 65.40(9) . .
N1 C1 C2 112.5(3) . .
N1 C1 H1A 109.1 . .
C2 C1 H1A 109.1 . .
N1 C1 H1B 109.1 . .
C2 C1 H1B 109.1 . .
H1A C1 H1B 107.8 . .
O2 C2 O1 123.5(4) . .
O2 C2 C1 118.4(3) . .
O1 C2 C1 118.0(3) . .
N1 C3 C4 113.0(3) . .
N1 C3 H3A 109.0 . .
C4 C3 H3A 109.0 . .
N1 C3 H3B 109.0 . .
C4 C3 H3B 109.0 . .
H3A C3 H3B 107.8 . .
O4 C4 O3 122.9(4) . .
O4 C4 C3 119.4(3) . .
O3 C4 C3 117.7(3) . .
N1 C5 C6 112.2(3) . .
N1 C5 H5A 109.2 . .
C6 C5 H5A 109.2 . .
N1 C5 H5B 109.2 . .
C6 C5 H5B 109.2 . .
H5A C5 H5B 107.9 . .
O5 C6 O6 124.6(3) . .
O5 C6 C5 118.1(3) . .
O6 C6 C5 117.1(3) . .
C1 N1 C5 109.5(3) . .
C1 N1 C3 111.0(3) . .
C5 N1 C3 109.3(3) . .
C1 N1 Ho1 109.5(2) . .
C5 N1 Ho1 111.54(19) . .
C3 N1 Ho1 106.0(2) . .
C2 O1 Ho1 123.7(2) . .
C2 O2 Ho1 142.9(3) . 2_655
C4 O3 Ho1 120.7(2) . .
C4 O4 Ho1 152.5(3) . 1_565
C6 O5 Ho1 126.1(2) . .
C6 O6 Ho1 147.1(2) . 1_655
Ho1 O7 H7A 112(6) . .
Ho1 O7 H7B 119(4) . .
H7A O7 H7B 102(5) . .

loop_
_geom_bond_atom_site_label_1
_geom_bond_atom_site_label_2
_geom_bond_distance
_geom_bond_site_symmetry_2
Ho1 O2 2.321(2) 2_645
Ho1 O4 2.321(2) 1_545
Ho1 O3 2.322(2) .
Ho1 O5 2.358(3) .
Ho1 O7 2.361(3) .
Ho1 O6 2.376(3) 1_455
Ho1 O1 2.381(2) .
Ho1 N1 2.588(3) .
C1 N1 1.477(5) .
C1 C2 1.511(5) .
C1 H1A 0.9700 .
C1 H1B 0.9700 .
C2 O2 1.250(4) .
C2 O1 1.255(4) .
C3 N1 1.487(4) .
C3 C4 1.507(5) .
C3 H3A 0.9700 .
C3 H3B 0.9700 .
C4 O4 1.246(4) .
C4 O3 1.263(4) .
C5 N1 1.482(4) .
C5 C6 1.512(5) .
C5 H5A 0.9700 .
C5 H5B 0.9700 .
C6 O5 1.255(5) .
C6 O6 1.262(4) .
O2 Ho1 2.321(2) 2_655
O4 Ho1 2.321(2) 1_565
O6 Ho1 2.376(3) 1_655
O7 H7A 0.852(10) .
O7 H7B 0.847(10) .

loop_
_geom_torsion_atom_site_label_1
_geom_torsion_atom_site_label_2
_geom_torsion_atom_site_label_3
_geom_torsion_atom_site_label_4
_geom_torsion
_geom_torsion_site_symmetry_1
_geom_torsion_site_symmetry_4
N1 C1 C2 O2 -170.8(3) . .
N1 C1 C2 O1 12.5(5) . .
N1 C3 C4 O4 140.7(4) . .
N1 C3 C4 O3 -42.3(5) . .
N1 C5 C6 O5 -11.1(5) . .
N1 C5 C6 O6 173.0(3) . .
C2 C1 N1 C5 -153.2(3) . .
C2 C1 N1 C3 86.1(4) . .
C2 C1 N1 Ho1 -30.6(3) . .
C6 C5 N1 C1 145.7(3) . .
C6 C5 N1 C3 -92.6(4) . .
C6 C5 N1 Ho1 24.3(4) . .
C4 C3 N1 C1 -87.9(4) . .
C4 C3 N1 C5 151.3(3) . .
C4 C3 N1 Ho1 31.0(4) . .
O2 Ho1 N1 C1 -50.5(2) 2_645 .
O4 Ho1 N1 C1 -99.9(2) 1_545 .
O3 Ho1 N1 C1 106.3(2) . .
O5 Ho1 N1 C1 -142.5(2) . .
O7 Ho1 N1 C1 158.8(2) . .
O6 Ho1 N1 C1 46.9(3) 1_455 .
O1 Ho1 N1 C1 27.3(2) . .
O2 Ho1 N1 C5 70.9(2) 2_645 .
O4 Ho1 N1 C5 21.5(3) 1_545 .
O3 Ho1 N1 C5 -132.4(3) . .
O5 Ho1 N1 C5 -21.2(2) . .
O7 Ho1 N1 C5 -79.8(3) . .
O6 Ho1 N1 C5 168.3(2) 1_455 .
O1 Ho1 N1 C5 148.7(3) . .
O2 Ho1 N1 C3 -170.3(2) 2_645 .
O4 Ho1 N1 C3 140.4(2) 1_545 .
O3 Ho1 N1 C3 -13.5(2) . .
O5 Ho1 N1 C3 97.7(2) . .
O7 Ho1 N1 C3 39.0(3) . .
O6 Ho1 N1 C3 -72.9(3) 1_455 .
O1 Ho1 N1 C3 -92.5(2) . .
O2 C2 O1 Ho1 -159.7(2) . .
C1 C2 O1 Ho1 16.8(4) . .
O2 Ho1 O1 C2 57.2(3) 2_645 .
O4 Ho1 O1 C2 107.9(3) 1_545 .
O3 Ho1 O1 C2 -100.8(3) . .
O5 Ho1 O1 C2 -12.8(3) . .
O7 Ho1 O1 C2 -135.2(3) . .
O6 Ho1 O1 C2 167.2(3) 1_455 .
N1 Ho1 O1 C2 -24.9(2) . .
O1 C2 O2 Ho1 -177.5(2) . 2_655
C1 C2 O2 Ho1 6.0(6) . 2_655
O4 C4 O3 Ho1 -153.7(3) . .
C3 C4 O3 Ho1 29.4(5) . .
O2 Ho1 O3 C4 28.2(4) 2_645 .
O4 Ho1 O3 C4 -156.5(3) 1_545 .
O5 Ho1 O3 C4 -67.4(3) . .
O7 Ho1 O3 C4 -142.3(3) . .
O6 Ho1 O3 C4 140.1(3) 1_455 .
O1 Ho1 O3 C4 61.6(3) . .
N1 Ho1 O3 C4 -7.9(3) . .
O3 C4 O4 Ho1 178.8(4) . 1_565
C3 C4 O4 Ho1 -4.4(8) . 1_565
O6 C6 O5 Ho1 164.2(3) . .
C5 C6 O5 Ho1 -11.5(5) . .
O2 Ho1 O5 C6 -58.1(3) 2_645 .
O4 Ho1 O5 C6 -133.9(3) 1_545 .
O3 Ho1 O5 C6 81.4(3) . .
O7 Ho1 O5 C6 150.5(3) . .
O6 Ho1 O5 C6 -173.6(2) 1_455 .
O1 Ho1 O5 C6 6.4(3) . .
N1 Ho1 O5 C6 18.5(3) . .
O5 C6 O6 Ho1 162.0(3) . 1_655
C5 C6 O6 Ho1 -22.3(6) . 1_655
